data_7019140
loop_
_publ_author_name
'Hospital, Audrey'
'Gibard, Cl\'ementine'
'Gaulier, Christelle'
'Nauton, Lionel'
'Th\'ery, Vincent'
'El-Ghozzi, Malika'
'Avignant, Daniel'
'Cisnetti, Federico'
'Gautier, Arnaud'

_publ_section_title
;
 Access to functionalised silver(i) and gold(i) N-heterocyclic carbenes by
 [2 + 3] dipolar cycloadditions.
;
_journal_issue 22
_journal_name_full 'Dalton transactions (Cambridge, England : 2003)'
_journal_page_first 6803
_journal_page_last 6812
_journal_paper_doi 10.1039/c2dt30249g
_journal_volume 41
_journal_year 2012
_chemical_formula_moiety 'C43 H46 Ag1 Cl1 N8'
_chemical_formula_sum 'C43 H46 Ag Cl N8'
_chemical_formula_weight 818.21
_chemical_name_common
;(N,N?-bis(4-azido-2,6-diisopropylphenyl)imidazol-2-
ylidene)chlorosilver(i)
;
_space_group_IT_number 2
_symmetry_cell_setting triclinic
_symmetry_space_group_name_Hall '-P 1'
_symmetry_space_group_name_H-M 'P -1'
_atom_sites_solution_hydrogens difmap
_atom_sites_solution_primary other
_cell_angle_alpha 74.320(5)
_cell_angle_beta 66.567(4)
_cell_angle_gamma 88.958(4)
_cell_formula_units_Z 2
_cell_length_a 11.5948(9)
_cell_length_b 14.2010(12)
_cell_length_c 14.4224(12)
_cell_measurement_reflns_used 0
_cell_measurement_temperature 293
_cell_measurement_theta_max 0
_cell_measurement_theta_min 0
_cell_volume 2087.1(3)
_computing_cell_refinement 'USER DEFINED CELL REFINEMENT'
_computing_data_collection 'USER DEFINED DATA COLLECTION'
_computing_data_reduction 'USER DEFINED DATA REDUCTION'
_computing_molecular_graphics 'CAMERON (Watkin et al., 1996)'
_computing_publication_material 'CRYSTALS (Betteridge et al., 2003)'
_computing_structure_refinement 'CRYSTALS (Betteridge et al., 2003)'
_computing_structure_solution 'USER DEFINED STRUCTURE SOLUTION'
_diffrn_ambient_temperature 293
_diffrn_measured_fraction_theta_full 0.967
_diffrn_measured_fraction_theta_max 0.954
_diffrn_measurement_device Serial
_diffrn_measurement_device_type Unknown
_diffrn_measurement_method \w/2\q
_diffrn_radiation_monochromator graphite
_diffrn_radiation_type 'Mo K\a'
_diffrn_radiation_wavelength 0.71073
_diffrn_reflns_av_R_equivalents 0.140
_diffrn_reflns_limit_h_max 14
_diffrn_reflns_limit_h_min -14
_diffrn_reflns_limit_k_max 18
_diffrn_reflns_limit_k_min -17
_diffrn_reflns_limit_l_max 18
_diffrn_reflns_limit_l_min -18
_diffrn_reflns_number 31783
_diffrn_reflns_theta_full 25.137
_diffrn_reflns_theta_max 27.323
_diffrn_reflns_theta_min 1.497
_diffrn_standards_number 0
_exptl_absorpt_coefficient_mu 0.586
_exptl_absorpt_correction_type none
_exptl_crystal_colour colourless
_exptl_crystal_density_diffrn 1.302
_exptl_crystal_density_method 'not measured'
_exptl_crystal_description needle
_exptl_crystal_F_000 848
_exptl_crystal_size_max 0.918
_exptl_crystal_size_mid 0.154
_exptl_crystal_size_min 0.124
_refine_diff_density_max 0.94
_refine_diff_density_min -0.74
_refine_ls_extinction_method None
_refine_ls_goodness_of_fit_ref 1.1601
_refine_ls_hydrogen_treatment constr
_refine_ls_matrix_type full
_refine_ls_number_parameters 478
_refine_ls_number_reflns 3747
_refine_ls_number_restraints 0
_refine_ls_R_factor_all 0.2721
_refine_ls_R_factor_gt 0.0686
_refine_ls_shift/su_max 0.0002475
_refine_ls_shift/su_mean 0.0000094
_refine_ls_structure_factor_coef F
_refine_ls_weighting_details
;
Method, part 1, Chebychev polynomial, (Watkin, 1994, Prince, 1982)
[weight] = 1.0/[A~0~*T~0~(x)+A~1~*T~1~(x) ... +A~n-1~]*T~n-1~(x)]
where A~i~ are the Chebychev coefficients listed below and x= Fcalc/Fmax
Method = Robust Weighting (Prince, 1982)
W = [weight] * [1-(deltaF/6*sigmaF)^2^]^2^
A~i~ are:
1.30 0.104 1.56 0.965E-01 0.553
;
_refine_ls_weighting_scheme calc
_refine_ls_wR_factor_all 0.1374
_refine_ls_wR_factor_gt 0.0523
_refine_ls_wR_factor_ref 0.0431
_reflns_limit_h_max 14
_reflns_limit_h_min -14
_reflns_limit_k_max 18
_reflns_limit_k_min -17
_reflns_limit_l_max 18
_reflns_limit_l_min -18
_reflns_number_gt 4658
_reflns_number_total 16178
_reflns_threshold_expression I>2.0\s(I)
_oxford_diffrn_Wilson_B_factor 0.00
_oxford_diffrn_Wilson_scale 0.00
_oxford_refine_ls_r_factor_ref 0.0499
_oxford_refine_ls_scale 0.1446(2)
_oxford_reflns_number_all 16121
_oxford_reflns_threshold_expression_ref I>3.0\s(I)
_cod_data_source_file c2dt30249g.txt
_cod_data_source_block 1b
_cod_depositor_comments
;
The following automatic conversions were performed:

'_atom_sites_solution_primary' value 'Other' changed to 'other'
according to /home/saulius/struct/CIF-dictionaries/cif_core.dic
dictionary named 'cif_core.dic' version 2.4.1 from 2010-06-29.

Automatic conversion script
Id: cif_fix_values 1715 2011-07-08 13:25:40Z adriana 
;
_cod_original_sg_symbol_H-M 'P -1 '
_cod_original_formula_sum 'C43 H46 Ag1 Cl1 N8'
_cod_database_code 7019140

loop_
_symmetry_equiv_pos_as_xyz
x,y,z
-x,-y,-z

loop_
_atom_site_label
_atom_site_type_symbol
_atom_site_fract_x
_atom_site_fract_y
_atom_site_fract_z
_atom_site_U_iso_or_equiv
_atom_site_occupancy
_atom_site_adp_type
_atom_site_refinement_flags_posn
C1 C 0.6613(8) 0.2272(7) 0.1385(7) 0.0515 1.0000 Uani .
C2 C 0.7360(8) 0.1861(6) 0.2679(7) 0.0520 1.0000 Uani .
C3 C 0.7830(7) 0.2772(7) 0.2093(7) 0.0548 1.0000 Uani .
C4 C 0.5871(8) 0.0601(6) 0.2683(6) 0.0434 1.0000 Uani .
C5 C 0.4687(8) 0.0494(6) 0.3517(7) 0.0495 1.0000 Uani .
C6 C 0.4000(7) -0.0404(7) 0.3939(6) 0.0528 1.0000 Uani .
C7 C 0.4493(8) -0.1181(7) 0.3576(7) 0.0495 1.0000 Uani .
C8 C 0.5653(9) -0.1083(6) 0.2751(7) 0.0530 1.0000 Uani .
C9 C 0.6376(8) -0.0172(7) 0.2290(6) 0.0512 1.0000 Uani .
C10 C 0.4139(7) 0.1371(6) 0.3907(7) 0.0576 1.0000 Uani .
C11 C 0.3383(8) 0.1113(7) 0.5085(7) 0.0840 1.0000 Uani .
C12 C 0.3310(9) 0.1871(7) 0.3349(7) 0.0946 1.0000 Uani .
C13 C 0.7689(8) -0.0058(6) 0.1426(7) 0.0626 1.0000 Uani .
C14 C 0.8573(9) -0.0651(9) 0.1845(9) 0.1469 1.0000 Uani .
C15 C 0.7692(10) -0.0309(11) 0.0507(9) 0.1761 1.0000 Uani .
C16 C 0.3606(7) -0.2834(7) 0.3702(7) 0.0496 1.0000 Uani .
C17 C 0.2916(8) -0.3586(6) 0.4538(8) 0.0522 1.0000 Uani .
C18 C 0.2339(8) -0.4535(7) 0.4602(8) 0.0599 1.0000 Uani .
C19 C 0.2186(10) -0.5346(9) 0.5395(9) 0.1034 1.0000 Uani .
C20 C 0.1614(14) -0.6257(11) 0.5470(14) 0.1343 1.0000 Uani .
C21 C 0.1197(12) -0.6265(11) 0.4728(15) 0.1195 1.0000 Uani .
C22 C 0.1345(10) -0.5477(11) 0.3916(12) 0.1067 1.0000 Uani .
C23 C 0.1909(9) -0.4601(7) 0.3864(9) 0.0764 1.0000 Uani .
C24 C 0.7650(8) 0.3968(6) 0.0518(7) 0.0477 1.0000 Uani .
C25 C 0.6842(8) 0.4691(7) 0.0780(7) 0.0508 1.0000 Uani .
C26 C 0.7182(8) 0.5621(6) 0.0068(7) 0.0518 1.0000 Uani .
C27 C 0.8215(8) 0.5780(6) -0.0854(7) 0.0491 1.0000 Uani .
C28 C 0.8979(8) 0.5056(7) -0.1124(7) 0.0610 1.0000 Uani .
C29 C 0.8668(8) 0.4117(7) -0.0415(7) 0.0536 1.0000 Uani .
C30 C 0.5686(8) 0.4487(6) 0.1814(8) 0.0685 1.0000 Uani .
C31 C 0.5774(9) 0.5082(8) 0.2508(7) 0.1098 1.0000 Uani .
C32 C 0.4520(8) 0.4649(7) 0.1581(8) 0.1051 1.0000 Uani .
C33 C 0.9472(9) 0.3282(6) -0.0750(7) 0.0691 1.0000 Uani .
C34 C 1.0874(9) 0.3600(7) -0.1202(10) 0.1176 1.0000 Uani .
C35 C 0.9172(9) 0.2945(8) -0.1530(9) 0.1174 1.0000 Uani .
C36 C 0.8166(8) 0.7641(7) -0.1434(7) 0.0531 1.0000 Uani .
C37 C 0.8856(9) 0.8331(7) -0.2349(8) 0.0523 1.0000 Uani .
C38 C 0.8788(10) 0.9408(6) -0.2662(8) 0.0548 1.0000 Uani .
C39 C 0.7865(9) 0.9833(8) -0.2039(8) 0.0696 1.0000 Uani .
C40 C 0.7826(11) 1.0841(9) -0.2353(10) 0.0905 1.0000 Uani .
C41 C 0.8698(13) 1.1399(8) -0.3287(11) 0.0866 1.0000 Uani .
C42 C 0.9607(10) 1.0974(8) -0.3928(10) 0.0974 1.0000 Uani .
C43 C 0.9666(9) 0.9972(8) -0.3607(9) 0.0805 1.0000 Uani .
N1 N 0.6616(5) 0.1551(5) 0.2248(5) 0.0443 1.0000 Uani .
N2 N 0.7389(6) 0.3017(5) 0.1297(5) 0.0492 1.0000 Uani .
N3 N 0.3802(6) -0.2140(5) 0.4096(7) 0.0565 1.0000 Uani .
N4 N 0.3264(8) -0.2447(7) 0.5155(7) 0.0869 1.0000 Uani .
N5 N 0.2698(7) -0.3333(6) 0.5442(6) 0.0842 1.0000 Uani .
N6 N 0.8587(6) 0.6767(5) -0.1562(6) 0.0490 1.0000 Uani .
N7 N 0.9472(7) 0.6909(5) -0.2543(7) 0.0685 1.0000 Uani .
N8 N 0.9662(6) 0.7858(6) -0.3025(6) 0.0686 1.0000 Uani .
Cl1 Cl 0.4804(2) 0.22231(17) -0.07465(18) 0.0704 1.0000 Uani .
Ag1 Ag 0.57310(7) 0.22168(5) 0.04094(6) 0.0521 1.0000 Uani .
H21 H 0.7502 0.1487 0.3267 0.0630 1.0000 Uiso R
H31 H 0.8362 0.3193 0.2182 0.0662 1.0000 Uiso R
H61 H 0.3201 -0.0496 0.4478 0.0637 1.0000 Uiso R
H81 H 0.5948 -0.1620 0.2506 0.0638 1.0000 Uiso R
H101 H 0.4842 0.1855 0.3722 0.0691 1.0000 Uiso R
H111 H 0.3145 0.1706 0.5278 0.1259 1.0000 Uiso R
H112 H 0.3860 0.0783 0.5461 0.1259 1.0000 Uiso R
H113 H 0.2638 0.0690 0.5279 0.1259 1.0000 Uiso R
H123 H 0.3039 0.2458 0.3555 0.1421 1.0000 Uiso R
H122 H 0.3780 0.2041 0.2587 0.1420 1.0000 Uiso R
H121 H 0.2579 0.1423 0.3554 0.1420 1.0000 Uiso R
H131 H 0.8006 0.0640 0.1195 0.0750 1.0000 Uiso R
H143 H 0.9339 -0.0683 0.1264 0.2189 1.0000 Uiso R
H142 H 0.8756 -0.0333 0.2287 0.2190 1.0000 Uiso R
H141 H 0.8174 -0.1300 0.2246 0.2189 1.0000 Uiso R
H151 H 0.8414 0.0036 -0.0114 0.2640 1.0000 Uiso R
H152 H 0.7724 -0.1002 0.0611 0.2640 1.0000 Uiso R
H153 H 0.6940 -0.0125 0.0411 0.2640 1.0000 Uiso R
H161 H 0.3885 -0.2802 0.2993 0.0589 1.0000 Uiso R
H191 H 0.2466 -0.5312 0.5908 0.1239 1.0000 Uiso R
H201 H 0.1532 -0.6821 0.6013 0.1611 1.0000 Uiso R
H211 H 0.0788 -0.6847 0.4776 0.1430 1.0000 Uiso R
H221 H 0.1080 -0.5515 0.3394 0.1281 1.0000 Uiso R
H231 H 0.1999 -0.4049 0.3312 0.0922 1.0000 Uiso R
H261 H 0.6709 0.6129 0.0228 0.0620 1.0000 Uiso R
H281 H 0.9683 0.5191 -0.1764 0.0727 1.0000 Uiso R
H301 H 0.5597 0.3789 0.2199 0.0829 1.0000 Uiso R
H311 H 0.4996 0.4976 0.3126 0.1649 1.0000 Uiso R
H312 H 0.6444 0.4884 0.2730 0.1649 1.0000 Uiso R
H313 H 0.5958 0.5776 0.2123 0.1649 1.0000 Uiso R
H323 H 0.3770 0.4385 0.2213 0.1580 1.0000 Uiso R
H322 H 0.4491 0.5345 0.1301 0.1580 1.0000 Uiso R
H321 H 0.4562 0.4324 0.1058 0.1580 1.0000 Uiso R
H331 H 0.9265 0.2732 -0.0119 0.0833 1.0000 Uiso R
H341 H 1.1338 0.3068 -0.1380 0.1769 1.0000 Uiso R
H342 H 1.1070 0.3787 -0.0686 0.1770 1.0000 Uiso R
H343 H 1.1102 0.4147 -0.1827 0.1770 1.0000 Uiso R
H353 H 0.9645 0.2410 -0.1702 0.1760 1.0000 Uiso R
H352 H 0.9390 0.3478 -0.2162 0.1760 1.0000 Uiso R
H351 H 0.8285 0.2742 -0.1246 0.1760 1.0000 Uiso R
H361 H 0.7521 0.7734 -0.0832 0.0640 1.0000 Uiso R
H391 H 0.7265 0.9446 -0.1406 0.0829 1.0000 Uiso R
H401 H 0.7187 1.1121 -0.1912 0.1079 1.0000 Uiso R
H411 H 0.8675 1.2082 -0.3490 0.1038 1.0000 Uiso R
H421 H 1.0190 1.1355 -0.4583 0.1168 1.0000 Uiso R
H431 H 1.0300 0.9677 -0.4036 0.0959 1.0000 Uiso R

loop_
_atom_site_aniso_label
_atom_site_aniso_U_11
_atom_site_aniso_U_22
_atom_site_aniso_U_33
_atom_site_aniso_U_23
_atom_site_aniso_U_13
_atom_site_aniso_U_12
C1 0.060(6) 0.047(6) 0.041(6) -0.013(5) -0.013(5) 0.000(5)
C2 0.061(6) 0.048(6) 0.061(6) -0.002(5) -0.047(5) 0.004(5)
C3 0.056(6) 0.054(6) 0.067(6) -0.013(6) -0.039(5) 0.002(5)
C4 0.040(6) 0.049(6) 0.035(5) -0.003(5) -0.014(5) 0.000(5)
C5 0.042(6) 0.045(6) 0.061(6) -0.016(5) -0.019(6) 0.000(5)
C6 0.029(5) 0.060(6) 0.064(6) -0.025(6) -0.007(5) 0.007(5)
C7 0.044(6) 0.045(6) 0.055(6) -0.009(6) -0.019(6) 0.000(6)
C8 0.052(7) 0.046(6) 0.061(6) -0.020(5) -0.021(6) 0.007(5)
C9 0.052(6) 0.052(6) 0.047(6) -0.018(6) -0.015(5) 0.010(6)
C10 0.047(6) 0.062(6) 0.069(7) -0.018(6) -0.029(5) 0.011(5)
C11 0.098(8) 0.091(8) 0.085(8) -0.039(7) -0.052(7) 0.046(6)
C12 0.104(8) 0.094(8) 0.094(7) -0.027(7) -0.051(7) 0.059(6)
C13 0.062(7) 0.057(6) 0.052(6) -0.018(5) -0.003(6) 0.003(5)
C14 0.053(7) 0.198(13) 0.128(10) -0.012(10) 0.001(7) 0.041(8)
C15 0.097(10) 0.31(2) 0.100(10) -0.124(12) 0.030(8) -0.045(11)
C16 0.053(6) 0.047(6) 0.046(6) -0.012(6) -0.017(5) 0.003(5)
C17 0.052(6) 0.044(7) 0.050(6) -0.004(6) -0.015(5) -0.002(5)
C18 0.049(6) 0.041(7) 0.058(7) 0.008(6) -0.005(5) 0.001(5)
C19 0.126(10) 0.068(8) 0.085(9) -0.026(8) -0.009(7) -0.010(8)
C20 0.141(14) 0.079(12) 0.125(14) -0.010(11) -0.007(11) -0.015(9)
C21 0.093(10) 0.057(10) 0.155(16) -0.051(11) 0.018(11) -0.022(8)
C22 0.085(9) 0.082(9) 0.155(13) -0.066(10) -0.029(9) -0.010(8)
C23 0.069(7) 0.065(8) 0.100(9) -0.035(7) -0.033(7) 0.018(6)
C24 0.042(6) 0.038(6) 0.060(7) -0.007(6) -0.023(6) -0.004(5)
C25 0.037(6) 0.053(6) 0.056(7) -0.013(6) -0.014(5) -0.001(5)
C26 0.043(6) 0.040(6) 0.050(6) 0.007(5) -0.010(5) 0.002(4)
C27 0.045(6) 0.045(6) 0.044(6) 0.004(6) -0.016(5) -0.010(5)
C28 0.053(6) 0.057(6) 0.064(7) -0.023(7) -0.012(5) 0.009(6)
C29 0.047(6) 0.054(7) 0.049(6) -0.006(6) -0.013(5) 0.000(5)
C30 0.065(7) 0.055(6) 0.071(7) -0.024(6) -0.009(6) 0.014(5)
C31 0.103(9) 0.128(10) 0.066(7) -0.033(8) 0.000(6) 0.016(7)
C32 0.039(7) 0.131(9) 0.127(10) -0.033(8) -0.017(6) 0.003(6)
C33 0.077(8) 0.045(6) 0.067(7) -0.012(6) -0.014(6) 0.015(6)
C34 0.082(9) 0.117(9) 0.199(12) -0.083(9) -0.079(9) 0.048(7)
C35 0.085(8) 0.137(10) 0.179(11) -0.120(10) -0.057(8) 0.043(7)
C36 0.060(6) 0.051(6) 0.058(7) -0.029(7) -0.026(5) 0.022(6)
C37 0.048(6) 0.062(7) 0.036(6) -0.003(6) -0.013(5) -0.006(6)
C38 0.065(7) 0.028(6) 0.068(7) -0.003(6) -0.030(6) 0.005(6)
C39 0.082(8) 0.054(8) 0.068(7) -0.022(7) -0.022(6) 0.005(6)
C40 0.099(9) 0.074(9) 0.105(10) -0.027(8) -0.049(9) 0.029(7)
C41 0.083(9) 0.057(7) 0.113(10) -0.009(9) -0.043(8) 0.006(8)
C42 0.065(8) 0.061(9) 0.123(10) 0.000(8) -0.012(7) -0.006(6)
C43 0.063(7) 0.048(7) 0.107(10) -0.013(7) -0.017(7) 0.004(6)
N1 0.037(4) 0.046(5) 0.040(4) -0.001(4) -0.012(4) 0.000(4)
N2 0.042(4) 0.037(5) 0.065(5) -0.008(4) -0.022(4) -0.003(4)
N3 0.058(5) 0.049(6) 0.054(6) -0.009(5) -0.017(5) -0.005(4)
N4 0.104(7) 0.075(7) 0.052(6) -0.011(5) -0.005(5) -0.029(5)
N5 0.106(7) 0.067(6) 0.050(6) -0.005(5) -0.009(5) -0.031(5)
N6 0.042(5) 0.058(6) 0.039(5) -0.011(5) -0.011(4) 0.002(4)
N7 0.077(6) 0.044(6) 0.066(6) -0.004(5) -0.019(5) 0.007(4)
N8 0.053(5) 0.058(6) 0.071(6) -0.007(5) -0.009(4) 0.005(4)
Cl1 0.0699(17) 0.0915(18) 0.0685(16) -0.0322(15) -0.0415(14) 0.0184(14)
Ag1 0.0496(5) 0.0522(5) 0.0593(5) -0.0157(4) -0.0275(4) 0.0068(3)

loop_
_atom_type_symbol
_atom_type_scat_dispersion_real
_atom_type_scat_dispersion_imag
_atom_type_scat_Cromer_Mann_a1
_atom_type_scat_Cromer_Mann_b1
_atom_type_scat_Cromer_Mann_a2
_atom_type_scat_Cromer_Mann_b2
_atom_type_scat_Cromer_Mann_a3
_atom_type_scat_Cromer_Mann_b3
_atom_type_scat_Cromer_Mann_a4
_atom_type_scat_Cromer_Mann_b4
_atom_type_scat_Cromer_Mann_c
_atom_type_scat_source
C 0.0033 0.0016 2.3100 20.8439 1.0200 10.2075 1.5886 0.5687 0.8650 51.6512 0.2156 'International Tables Vol C 4.2.6.8 and 6.1.1.4'
H 0.0000 0.0000 0.4930 10.5109 0.3229 26.1257 0.1402 3.1424 0.0408 57.7998 0.0030 'International Tables Vol C 4.2.6.8 and 6.1.1.4'
Ag -0.8971 1.1015 19.2808 0.6446 16.6885 7.4726 4.8045 24.6605 1.0463 99.8156 5.1790 'International Tables Vol C 4.2.6.8 and 6.1.1.4'
Cl 0.1484 0.1585 11.4604 0.0104 7.1964 1.1662 6.2556 18.5194 1.6455 47.7784 -9.5574 'International Tables Vol C 4.2.6.8 and 6.1.1.4'
N 0.0061 0.0033 12.2126 0.0057 3.1322 9.8933 2.0125 28.9975 1.1663 0.5826 -11.5290 'International Tables Vol C 4.2.6.8 and 6.1.1.4'

loop_
_geom_angle_atom_site_label_1
_geom_angle_atom_site_label_2
_geom_angle_atom_site_label_3
_geom_angle
_geom_angle_publ_flag
C1 Ag1 Cl1 177.2(3) yes
N1 C1 N2 103.0(6) yes
N1 C1 Ag1 129.2(6) yes
N2 C1 Ag1 127.7(6) yes
C3 C2 N1 105.9(7) yes
C3 C2 H21 127.8 no
N1 C2 H21 126.3 no
C2 C3 N2 108.1(7) yes
C2 C3 H31 127.4 no
N2 C3 H31 124.6 no
C5 C4 C9 122.5(8) yes
C5 C4 N1 118.2(8) yes
C9 C4 N1 119.2(8) yes
C4 C5 C6 118.1(9) yes
C4 C5 C10 121.1(8) yes
C6 C5 C10 120.7(8) yes
C5 C6 C7 120.2(8) yes
C5 C6 H61 120.4 no
C7 C6 H61 119.3 no
C6 C7 C8 122.1(8) yes
C6 C7 N3 119.2(8) yes
C8 C7 N3 118.7(9) yes
C7 C8 C9 119.3(8) yes
C7 C8 H81 120.0 no
C9 C8 H81 120.7 no
C8 C9 C4 117.7(8) yes
C8 C9 C13 120.5(9) yes
C4 C9 C13 121.8(8) yes
C5 C10 C11 113.8(7) yes
C5 C10 C12 110.9(7) yes
C11 C10 C12 109.0(7) yes
C5 C10 H101 108.0 no
C11 C10 H101 107.8 no
C12 C10 H101 107.0 no
C10 C11 H111 108.9 no
C10 C11 H112 111.4 no
H111 C11 H112 108.9 no
C10 C11 H113 109.4 no
H111 C11 H113 109.5 no
H112 C11 H113 108.6 no
C10 C12 H123 109.7 no
C10 C12 H122 110.3 no
H123 C12 H122 109.8 no
C10 C12 H121 108.8 no
H123 C12 H121 109.3 no
H122 C12 H121 109.1 no
C9 C13 C14 110.9(7) yes
C9 C13 C15 112.6(8) yes
C14 C13 C15 111.1(10) yes
C9 C13 H131 106.9 no
C14 C13 H131 107.7 no
C15 C13 H131 107.4 no
C13 C14 H143 109.4 no
C13 C14 H142 108.7 no
H143 C14 H142 110.1 no
C13 C14 H141 109.4 no
H143 C14 H141 109.6 no
H142 C14 H141 109.7 no
C13 C15 H151 109.9 no
C13 C15 H152 109.7 no
H151 C15 H152 109.4 no
C13 C15 H153 109.8 no
H151 C15 H153 108.9 no
H152 C15 H153 109.2 no
C17 C16 N3 105.7(7) yes
C17 C16 H161 127.3 no
N3 C16 H161 127.0 no
C16 C17 C18 131.0(10) yes
C16 C17 N5 108.9(8) yes
C18 C17 N5 120.0(9) yes
C17 C18 C19 121.6(10) yes
C17 C18 C23 120.4(9) yes
C19 C18 C23 118.0(10) yes
C18 C19 C20 121.8(12) yes
C18 C19 H191 119.0 no
C20 C19 H191 119.2 no
C19 C20 C21 117.1(14) yes
C19 C20 H201 121.2 no
C21 C20 H201 121.7 no
C20 C21 C22 123.1(15) yes
C20 C21 H211 118.6 no
C22 C21 H211 118.3 no
C21 C22 C23 118.5(13) yes
C21 C22 H221 121.0 no
C23 C22 H221 120.5 no
C22 C23 C18 121.6(10) yes
C22 C23 H231 119.0 no
C18 C23 H231 119.5 no
C25 C24 C29 123.6(8) yes
C25 C24 N2 117.9(8) yes
C29 C24 N2 118.5(8) yes
C24 C25 C26 116.8(8) yes
C24 C25 C30 122.1(8) yes
C26 C25 C30 121.0(8) yes
C25 C26 C27 119.7(8) yes
C25 C26 H261 119.8 no
C27 C26 H261 120.5 no
C26 C27 C28 123.1(8) yes
C26 C27 N6 118.7(9) yes
C28 C27 N6 118.0(8) yes
C27 C28 C29 118.3(8) yes
C27 C28 H281 120.9 no
C29 C28 H281 120.8 no
C28 C29 C24 118.3(9) yes
C28 C29 C33 118.4(8) yes
C24 C29 C33 123.2(8) yes
C25 C30 C31 112.7(8) yes
C25 C30 C32 108.9(8) yes
C31 C30 C32 112.3(8) yes
C25 C30 H301 108.7 no
C31 C30 H301 107.9 no
C32 C30 H301 106.1 no
C30 C31 H311 110.3 no
C30 C31 H312 109.9 no
H311 C31 H312 108.3 no
C30 C31 H313 110.2 no
H311 C31 H313 109.9 no
H312 C31 H313 108.2 no
C30 C32 H323 110.3 no
C30 C32 H322 109.5 no
H323 C32 H322 109.7 no
C30 C32 H321 109.3 no
H323 C32 H321 109.3 no
H322 C32 H321 108.8 no
C29 C33 C34 111.5(7) yes
C29 C33 C35 111.8(8) yes
C34 C33 C35 109.5(8) yes
C29 C33 H331 107.3 no
C34 C33 H331 108.3 no
C35 C33 H331 108.5 no
C33 C34 H341 109.4 no
C33 C34 H342 109.2 no
H341 C34 H342 109.5 no
C33 C34 H343 109.9 no
H341 C34 H343 109.1 no
H342 C34 H343 109.8 no
C33 C35 H353 110.7 no
C33 C35 H352 109.1 no
H353 C35 H352 108.6 no
C33 C35 H351 109.7 no
H353 C35 H351 109.7 no
H352 C35 H351 108.9 no
C37 C36 N6 106.2(8) yes
C37 C36 H361 127.9 no
N6 C36 H361 126.0 no
C36 C37 C38 129.8(10) yes
C36 C37 N8 107.7(8) yes
C38 C37 N8 122.5(9) yes
C37 C38 C39 121.1(10) yes
C37 C38 C43 119.1(10) yes
C39 C38 C43 119.8(8) yes
C38 C39 C40 119.7(9) yes
C38 C39 H391 119.5 no
C40 C39 H391 120.8 no
C39 C40 C41 120.4(11) yes
C39 C40 H401 118.5 no
C41 C40 H401 121.1 no
C40 C41 C42 120.2(10) yes
C40 C41 H411 120.0 no
C42 C41 H411 119.8 no
C41 C42 C43 119.6(10) yes
C41 C42 H421 120.2 no
C43 C42 H421 120.2 no
C42 C43 C38 120.2(10) yes
C42 C43 H431 120.1 no
C38 C43 H431 119.7 no
C4 N1 C1 123.9(6) yes
C4 N1 C2 124.1(6) yes
C1 N1 C2 111.9(6) yes
C24 N2 C3 125.0(7) yes
C24 N2 C1 123.8(7) yes
C3 N2 C1 111.1(7) yes
C7 N3 C16 130.6(9) yes
C7 N3 N4 118.9(9) yes
C16 N3 N4 110.4(7) yes
N3 N4 N5 107.8(8) yes
C17 N5 N4 107.1(7) yes
C27 N6 C36 131.3(8) yes
C27 N6 N7 119.2(8) yes
C36 N6 N7 109.5(7) yes
N6 N7 N8 108.0(8) yes
C37 N8 N7 108.6(7) yes

loop_
_geom_bond_atom_site_label_1
_geom_bond_atom_site_label_2
_geom_bond_distance
_geom_bond_publ_flag
C1 Ag1 2.058(8) yes
Cl1 Ag1 2.314(2) yes
C1 N1 1.383(8) yes
C1 N2 1.348(9) yes
C2 C3 1.325(9) yes
C2 N1 1.383(8) yes
C2 H21 0.945 no
C3 N2 1.395(8) yes
C3 H31 0.934 no
C4 C5 1.397(10) yes
C4 C9 1.385(10) yes
C4 N1 1.454(9) yes
C5 C6 1.366(10) yes
C5 C10 1.528(11) yes
C6 C7 1.367(10) yes
C6 H61 0.926 no
C7 C8 1.374(11) yes
C7 N3 1.439(10) yes
C8 C9 1.397(10) yes
C8 H81 0.929 no
C9 C13 1.512(11) yes
C10 C11 1.510(10) yes
C10 C12 1.536(10) yes
C10 H101 0.979 no
C11 H111 0.959 no
C11 H112 0.953 no
C11 H113 0.960 no
C12 H123 0.965 no
C12 H122 0.974 no
C12 H121 0.964 no
C13 C14 1.520(11) yes
C13 C15 1.460(12) yes
C13 H131 0.983 no
C14 H143 0.959 no
C14 H142 0.960 no
C14 H141 0.956 no
C15 H151 0.962 no
C15 H152 0.957 no
C15 H153 0.957 no
C16 C17 1.342(10) yes
C16 N3 1.326(9) yes
C16 H161 0.931 no
C17 C18 1.480(12) yes
C17 N5 1.371(10) yes
C18 C19 1.342(11) yes
C18 C23 1.368(11) yes
C19 C20 1.422(16) yes
C19 H191 0.930 no
C20 C21 1.341(16) yes
C20 H201 0.931 no
C21 C22 1.338(15) yes
C21 H211 0.933 no
C22 C23 1.386(13) yes
C22 H221 0.933 no
C23 H231 0.927 no
C24 C25 1.402(10) yes
C24 C29 1.357(10) yes
C24 N2 1.451(9) yes
C25 C26 1.386(9) yes
C25 C30 1.515(11) yes
C26 C27 1.355(10) yes
C26 H261 0.921 no
C27 C28 1.379(10) yes
C27 N6 1.447(9) yes
C28 C29 1.394(10) yes
C28 H281 0.930 no
C29 C33 1.555(12) yes
C30 C31 1.506(12) yes
C30 C32 1.518(11) yes
C30 H301 0.981 no
C31 H311 0.961 no
C31 H312 0.963 no
C31 H313 0.971 no
C32 H323 0.961 no
C32 H322 0.967 no
C32 H321 0.970 no
C33 C34 1.516(11) yes
C33 C35 1.492(12) yes
C33 H331 0.972 no
C34 H341 0.952 no
C34 H342 0.959 no
C34 H343 0.961 no
C35 H353 0.958 no
C35 H352 0.958 no
C35 H351 0.959 no
C36 C37 1.353(9) yes
C36 N6 1.357(9) yes
C36 H361 0.935 no
C37 C38 1.483(11) yes
C37 N8 1.371(10) yes
C38 C39 1.350(11) yes
C38 C43 1.368(11) yes
C39 C40 1.386(11) yes
C39 H391 0.925 no
C40 C41 1.355(12) yes
C40 H401 0.929 no
C41 C42 1.354(13) yes
C41 H411 0.937 no
C42 C43 1.383(11) yes
C42 H421 0.933 no
C43 H431 0.930 no
N3 N4 1.344(9) yes
N4 N5 1.311(9) yes
N6 N7 1.340(8) yes
N7 N8 1.316(8) yes
